data_4035512
loop_
_publ_author_name
'Baumann, Andreas N.'
'Sch\"uppel, Franziska'
'Eisold, Michael'
'Kreppel, Andrea'
'de Vivie-Riedle, Regina'
'Didier, Dorian'

_publ_section_title
;
 Oxidative Ring Contraction of Cyclobutenes: General Approach to
 Cyclopropylketones including Mechanistic Insights.
;
_journal_issue 9
_journal_name_full 'The Journal of organic chemistry'
_journal_page_first 4905
_journal_page_last 4921
_journal_paper_doi 10.1021/acs.joc.8b00297
_journal_volume 83
_journal_year 2018
_chemical_formula_moiety 'C11 H11 N O3'
_chemical_formula_sum 'C11 H11 N O3'
_chemical_formula_weight 205.21
_chemical_name_common ANB-461
_space_group_crystal_system monoclinic
_space_group_IT_number 14
_space_group_name_Hall '-P 2yn'
_space_group_name_H-M_alt 'P 1 21/n 1'
_atom_sites_solution_hydrogens geom
_audit_block_code C11H11NO3_vv634_knochel
_audit_creation_method 'APEX3 v2016.9-0'
_audit_update_record 10-Oct-17
_cell_angle_alpha 90
_cell_angle_beta 101.669(2)
_cell_angle_gamma 90
_cell_formula_units_Z 4
_cell_length_a 7.3288(4)
_cell_length_b 16.8413(8)
_cell_length_c 8.2232(5)
_cell_measurement_reflns_used 5228
_cell_measurement_temperature 103.(2)
_cell_measurement_theta_max 26.3773
_cell_measurement_theta_min 2.8036
_cell_volume 993.98(9)
_computing_cell_refinement 'SAINT V8.37A (Bruker AXS Inc., 2015)'
_computing_data_collection 'APEX3 v2016.5-0, Bruker AXS (2016)'
_computing_data_reduction 'SAINT V8.37A (Bruker AXS Inc., 2015)'
_computing_molecular_graphics 'shelXle (C.B. Huebschle, rev 807)'
_computing_structure_refinement 'SHELXL-2014/7 (Sheldrick, 2014)'
_computing_structure_solution 'XT, VERSION 2014/5'
_diffrn_ambient_temperature 103.(2)
_diffrn_detector_area_resol_mean 7.4074
_diffrn_measured_fraction_theta_full 0.984
_diffrn_measured_fraction_theta_max 0.985
_diffrn_measurement_device 'fixed-chi three-circle diffractometer'
_diffrn_measurement_device_type 'Bruker D8 Venture TXS'
_diffrn_measurement_method 'mix of phi and omega scans'
_diffrn_radiation_monochromator 'focusing mirrors'
_diffrn_radiation_type MoK\a
_diffrn_radiation_wavelength 0.71073
_diffrn_reflns_av_R_equivalents 0.0337
_diffrn_reflns_av_unetI/netI 0.0288
_diffrn_reflns_Laue_measured_fraction_full 0.984
_diffrn_reflns_Laue_measured_fraction_max 0.985
_diffrn_reflns_limit_h_max 8
_diffrn_reflns_limit_h_min -9
_diffrn_reflns_limit_k_max 21
_diffrn_reflns_limit_k_min 0
_diffrn_reflns_limit_l_max 10
_diffrn_reflns_limit_l_min 0
_diffrn_reflns_number 2007
_diffrn_reflns_point_group_measured_fraction_full 0.984
_diffrn_reflns_point_group_measured_fraction_max 0.985
_diffrn_reflns_theta_full 25.242
_diffrn_reflns_theta_max 26.371
_diffrn_reflns_theta_min 3.399
_diffrn_source 'rotating anode (TXS)'
_diffrn_source_current 50
_diffrn_source_power 2.5
_diffrn_source_type 'Bruker TXS'
_diffrn_source_voltage 50
_exptl_absorpt_coefficient_mu 0.101
_exptl_absorpt_correction_T_max 0.99
_exptl_absorpt_correction_T_min 0.90
_exptl_absorpt_correction_type multi-scan
_exptl_absorpt_process_details 'TWINABS - Bruker AXS scaling for twinned crystals - Version 2012/1'
_exptl_crystal_colour colourless
_exptl_crystal_density_diffrn 1.371
_exptl_crystal_density_method 'not measured'
_exptl_crystal_description block
_exptl_crystal_F_000 432
_exptl_crystal_size_max 0.080
_exptl_crystal_size_mid 0.060
_exptl_crystal_size_min 0.050
_refine_diff_density_max 0.247
_refine_diff_density_min -0.195
_refine_diff_density_rms 0.042
_refine_ls_extinction_method none
_refine_ls_goodness_of_fit_ref 1.082
_refine_ls_hydrogen_treatment constr
_refine_ls_matrix_type full
_refine_ls_number_parameters 138
_refine_ls_number_reflns 2007
_refine_ls_number_restraints 0
_refine_ls_restrained_S_all 1.082
_refine_ls_R_factor_all 0.0418
_refine_ls_R_factor_gt 0.0363
_refine_ls_shift/su_max 0.000
_refine_ls_shift/su_mean 0.000
_refine_ls_structure_factor_coef Fsqd
_refine_ls_weighting_details 'w=1/[\s^2^(Fo^2^)+(0.0377P)^2^+0.3095P] where P=(Fo^2^+2Fc^2^)/3'
_refine_ls_weighting_scheme calc
_refine_ls_wR_factor_gt 0.0886
_refine_ls_wR_factor_ref 0.0920
_reflns_Friedel_coverage 0.000
_reflns_number_gt 1813
_reflns_number_total 2007
_reflns_threshold_expression 'I > 2\s(I)'
_cod_data_source_file jo8b00297_si_002.cif
_cod_data_source_block vv634
_cod_depositor_comments
;
The following automatic conversions were performed:

data item '_exptl_absorpt_correction_type' value 'Multi-Scan' was
changed to 'multi-scan' in accordance with the
/home/data/users/saulius/crontab/automatic-downloads/current/ACS/lib/dictionaries/cif_core.dic
dictionary named 'cif_core.dic' version 2.4.2 last updated on
2011-04-26.

Automatic conversion script
Id: cif_fix_values 6909 2019-04-08 15:41:33Z antanas 
;
_cod_database_code 4035512
_shelx_estimated_absorpt_t_min 0.992
_shelx_estimated_absorpt_t_max 0.995
_shelx_space_group_comment
;
The symmetry employed for this shelxl refinement is uniquely defined
by the following loop, which should always be used as a source of
symmetry information in preference to the above space-group names.
They are only intended as comments.
;

loop_
_space_group_symop_operation_xyz
'x, y, z'
'-x+1/2, y+1/2, -z+1/2'
'-x, -y, -z'
'x-1/2, -y-1/2, z-1/2'

loop_
_atom_site_label
_atom_site_type_symbol
_atom_site_fract_x
_atom_site_fract_y
_atom_site_fract_z
_atom_site_U_iso_or_equiv
_atom_site_adp_type
_atom_site_occupancy
_atom_site_site_symmetry_order
_atom_site_calc_flag
_atom_site_refinement_flags_posn
_atom_site_refinement_flags_adp
O1 O 0.25777(16) 0.22210(6) 0.96420(13) 0.0217(3) Uani 1 1 d . .
O2 O 0.28401(19) 0.38469(7) 0.20841(13) 0.0295(3) Uani 1 1 d . .
O3 O 0.20925(19) 0.50878(7) 0.17741(14) 0.0312(3) Uani 1 1 d . .
N1 N 0.25251(19) 0.44984(8) 0.26412(16) 0.0196(3) Uani 1 1 d . .
C1 C 0.0337(2) 0.31859(10) 0.8489(2) 0.0222(3) Uani 1 1 d . .
H1A H 0.0382 0.3731 0.8911 0.033 Uiso 1 1 calc R U
H1B H -0.0490 0.2867 0.9028 0.033 Uiso 1 1 calc R U
H1C H -0.0137 0.3188 0.7286 0.033 Uiso 1 1 calc R U
C2 C 0.2252(2) 0.28369(8) 0.88595(17) 0.0158(3) Uani 1 1 d . .
C3 C 0.3777(2) 0.32563(8) 0.82307(17) 0.0149(3) Uani 1 1 d . .
C4 C 0.5649(2) 0.32462(9) 0.94459(19) 0.0208(3) Uani 1 1 d . .
H4A H 0.6475 0.3712 0.9458 0.025 Uiso 1 1 calc R U
H4B H 0.5702 0.2993 1.0541 0.025 Uiso 1 1 calc R U
C5 C 0.5355(2) 0.27222(9) 0.79584(19) 0.0209(3) Uani 1 1 d . .
H5A H 0.5230 0.2145 0.8135 0.025 Uiso 1 1 calc R U
H5B H 0.6003 0.2863 0.7052 0.025 Uiso 1 1 calc R U
C6 C 0.3304(2) 0.39718(8) 0.71366(17) 0.0150(3) Uani 1 1 d . .
C7 C 0.3120(2) 0.39058(9) 0.54251(17) 0.0155(3) Uani 1 1 d . .
H7 H 0.3291 0.3408 0.4933 0.019 Uiso 1 1 calc R U
C8 C 0.2684(2) 0.45784(9) 0.44441(17) 0.0162(3) Uani 1 1 d . .
C9 C 0.2417(2) 0.53155(9) 0.50927(19) 0.0188(3) Uani 1 1 d . .
H9 H 0.2120 0.5766 0.4393 0.023 Uiso 1 1 calc R U
C10 C 0.2598(2) 0.53769(9) 0.67981(19) 0.0210(3) Uani 1 1 d . .
H10 H 0.2418 0.5876 0.7279 0.025 Uiso 1 1 calc R U
C11 C 0.3039(2) 0.47161(9) 0.78110(18) 0.0190(3) Uani 1 1 d . .
H11 H 0.3163 0.4770 0.8978 0.023 Uiso 1 1 calc R U

loop_
_atom_site_aniso_label
_atom_site_aniso_U_11
_atom_site_aniso_U_22
_atom_site_aniso_U_33
_atom_site_aniso_U_23
_atom_site_aniso_U_13
_atom_site_aniso_U_12
O1 0.0246(6) 0.0177(5) 0.0236(5) 0.0044(4) 0.0069(5) 0.0004(5)
O2 0.0484(8) 0.0234(6) 0.0177(6) -0.0039(4) 0.0089(6) -0.0020(6)
O3 0.0441(8) 0.0307(6) 0.0200(5) 0.0105(5) 0.0092(6) 0.0090(6)
N1 0.0204(7) 0.0232(6) 0.0157(6) 0.0018(5) 0.0051(5) -0.0021(5)
C1 0.0169(8) 0.0243(8) 0.0260(8) 0.0052(6) 0.0059(7) -0.0014(7)
C2 0.0187(7) 0.0162(7) 0.0122(6) -0.0022(5) 0.0026(6) -0.0007(6)
C3 0.0161(7) 0.0158(7) 0.0131(6) -0.0006(5) 0.0037(6) 0.0007(6)
C4 0.0176(8) 0.0238(8) 0.0198(7) 0.0039(6) 0.0009(6) -0.0011(7)
C5 0.0183(7) 0.0237(8) 0.0223(7) 0.0036(6) 0.0077(6) 0.0074(7)
C6 0.0133(7) 0.0158(7) 0.0161(7) 0.0012(5) 0.0038(5) -0.0010(6)
C7 0.0154(7) 0.0151(7) 0.0164(7) -0.0013(5) 0.0040(6) -0.0011(6)
C8 0.0154(7) 0.0205(7) 0.0132(6) 0.0013(5) 0.0039(6) -0.0021(6)
C9 0.0181(7) 0.0167(7) 0.0213(7) 0.0034(6) 0.0033(6) -0.0005(6)
C10 0.0248(8) 0.0166(7) 0.0217(7) -0.0027(6) 0.0047(7) 0.0011(7)
C11 0.0224(8) 0.0210(7) 0.0138(7) -0.0020(6) 0.0039(6) -0.0005(7)

loop_
_atom_type_symbol
_atom_type_description
_atom_type_scat_dispersion_real
_atom_type_scat_dispersion_imag
_atom_type_scat_source
C C 0.0033 0.0016 'International Tables Vol C Tables 4.2.6.8 and 6.1.1.4'
H H 0.0000 0.0000 'International Tables Vol C Tables 4.2.6.8 and 6.1.1.4'
N N 0.0061 0.0033 'International Tables Vol C Tables 4.2.6.8 and 6.1.1.4'
O O 0.0106 0.0060 'International Tables Vol C Tables 4.2.6.8 and 6.1.1.4'

loop_
_geom_angle_atom_site_label_1
_geom_angle_atom_site_label_2
_geom_angle_atom_site_label_3
_geom_angle
O3 N1 O2 123.52(13)
O3 N1 C8 118.10(12)
O2 N1 C8 118.39(12)
C2 C1 H1A 109.5
C2 C1 H1B 109.5
H1A C1 H1B 109.5
C2 C1 H1C 109.5
H1A C1 H1C 109.5
H1B C1 H1C 109.5
O1 C2 C1 121.16(14)
O1 C2 C3 120.21(14)
C1 C2 C3 118.63(12)
C2 C3 C6 119.12(13)
C2 C3 C5 114.53(12)
C6 C3 C5 118.54(13)
C2 C3 C4 113.78(12)
C6 C3 C4 118.00(12)
C5 C3 C4 58.56(10)
C5 C4 C3 60.45(10)
C5 C4 H4A 117.7
C3 C4 H4A 117.7
C5 C4 H4B 117.7
C3 C4 H4B 117.7
H4A C4 H4B 114.8
C4 C5 C3 60.99(10)
C4 C5 H5A 117.7
C3 C5 H5A 117.7
C4 C5 H5B 117.7
C3 C5 H5B 117.7
H5A C5 H5B 114.8
C7 C6 C11 118.66(13)
C7 C6 C3 120.36(13)
C11 C6 C3 120.98(12)
C8 C7 C6 119.07(13)
C8 C7 H7 120.5
C6 C7 H7 120.5
C9 C8 C7 122.86(13)
C9 C8 N1 118.92(13)
C7 C8 N1 118.22(13)
C8 C9 C10 117.78(13)
C8 C9 H9 121.1
C10 C9 H9 121.1
C9 C10 C11 120.69(14)
C9 C10 H10 119.7
C11 C10 H10 119.7
C10 C11 C6 120.94(13)
C10 C11 H11 119.5
C6 C11 H11 119.5

loop_
_geom_bond_atom_site_label_1
_geom_bond_atom_site_label_2
_geom_bond_distance
O1 C2 1.2186(17)
O2 N1 1.2288(17)
O3 N1 1.2259(16)
N1 C8 1.4696(18)
C1 C2 1.495(2)
C1 H1A 0.9800
C1 H1B 0.9800
C1 H1C 0.9800
C2 C3 1.499(2)
C3 C6 1.5018(19)
C3 C5 1.517(2)
C3 C4 1.525(2)
C4 C5 1.488(2)
C4 H4A 0.9900
C4 H4B 0.9900
C5 H5A 0.9900
C5 H5B 0.9900
C6 C7 1.3909(19)
C6 C11 1.400(2)
C7 C8 1.390(2)
C7 H7 0.9500
C8 C9 1.381(2)
C9 C10 1.386(2)
C9 H9 0.9500
C10 C11 1.388(2)
C10 H10 0.9500
C11 H11 0.9500

loop_
_geom_torsion_atom_site_label_1
_geom_torsion_atom_site_label_2
_geom_torsion_atom_site_label_3
_geom_torsion_atom_site_label_4
_geom_torsion
O1 C2 C3 C6 174.36(13)
C1 C2 C3 C6 -4.98(19)
O1 C2 C3 C5 25.56(19)
C1 C2 C3 C5 -153.79(13)
O1 C2 C3 C4 -39.27(19)
C1 C2 C3 C4 141.39(14)
C2 C3 C4 C5 105.21(14)
C6 C3 C4 C5 -108.01(15)
C2 C3 C5 C4 -103.91(14)
C6 C3 C5 C4 107.09(14)
C2 C3 C6 C7 -100.62(17)
C5 C3 C6 C7 46.9(2)
C4 C3 C6 C7 114.40(16)
C2 C3 C6 C11 79.38(18)
C5 C3 C6 C11 -133.06(15)
C4 C3 C6 C11 -65.59(19)
C11 C6 C7 C8 0.1(2)
C3 C6 C7 C8 -179.91(13)
C6 C7 C8 C9 -0.2(2)
C6 C7 C8 N1 179.07(13)
O3 N1 C8 C9 -2.6(2)
O2 N1 C8 C9 177.07(15)
O3 N1 C8 C7 178.12(14)
O2 N1 C8 C7 -2.2(2)
C7 C8 C9 C10 0.0(2)
N1 C8 C9 C10 -179.21(14)
C8 C9 C10 C11 0.2(2)
C9 C10 C11 C6 -0.3(3)
C7 C6 C11 C10 0.1(2)
C3 C6 C11 C10 -179.86(14)
